data_4349829
loop_
_publ_author_name
'Wang, Jiao-Yang'
'Yang, Qian'
'Zhang, Yi-Quan'
'Che, Guang-Bo'
'Zhao, Jiong-Peng'
'Liu, Fu-Chen'

_publ_section_title
;
 Two isomorphous azide/formate Mn(ii) coordination polymers show
 spin-canted antiferromagnetism only in the formate system
;
_journal_issue 3
_journal_name_full 'Inorganic Chemistry Frontiers'
_journal_page_first 719
_journal_paper_doi 10.1039/C7QI00789B
_journal_volume 5
_journal_year 2018
_chemical_formula_moiety 'C6 H4 Mn N2 O4, C O'
_chemical_formula_sum 'C7 H8 Mn N2 O5'
_chemical_formula_weight 255.09
_space_group_crystal_system orthorhombic
_space_group_IT_number 19
_space_group_name_Hall 'P 2ac 2ab'
_space_group_name_H-M_alt 'P 21 21 21'
_atom_sites_solution_hydrogens geom
_audit_creation_date 2017-12-08
_audit_creation_method
;
Olex2 1.2
(compiled 2017.08.10 svn.r3458 for OlexSys, GUI svn.r5381)
;
_audit_update_record
;
2017-12-12 deposited with the CCDC.
2018-01-19 downloaded from the CCDC.
;
_cell_angle_alpha 90
_cell_angle_beta 90
_cell_angle_gamma 90
_cell_formula_units_Z 4
_cell_length_a 9.2234(18)
_cell_length_b 9.795(2)
_cell_length_c 10.601(2)
_cell_measurement_reflns_used 8538
_cell_measurement_temperature 293(2)
_cell_measurement_theta_max 27.9
_cell_measurement_theta_min 3.0
_cell_volume 957.7(3)
_computing_molecular_graphics 'Olex2 (Dolomanov et al., 2009)'
_computing_publication_material 'Olex2 (Dolomanov et al., 2009)'
_computing_structure_refinement 'ShelXL (Sheldrick, 2015)'
_diffrn_ambient_temperature 293(2)
_diffrn_measured_fraction_theta_full 0.994
_diffrn_measured_fraction_theta_max 0.994
_diffrn_measurement_device_type 'Bruker P4'
_diffrn_measurement_method '\w scans'
_diffrn_radiation_monochromator graphite
_diffrn_radiation_type MoK\a
_diffrn_radiation_wavelength 0.71073
_diffrn_reflns_av_R_equivalents 0.2140
_diffrn_reflns_av_unetI/netI 0.1174
_diffrn_reflns_Laue_measured_fraction_full 0.994
_diffrn_reflns_Laue_measured_fraction_max 0.994
_diffrn_reflns_limit_h_max 10
_diffrn_reflns_limit_h_min -10
_diffrn_reflns_limit_k_max 11
_diffrn_reflns_limit_k_min -11
_diffrn_reflns_limit_l_max 12
_diffrn_reflns_limit_l_min -12
_diffrn_reflns_number 8261
_diffrn_reflns_point_group_measured_fraction_full 0.995
_diffrn_reflns_point_group_measured_fraction_max 0.995
_diffrn_reflns_theta_full 25.009
_diffrn_reflns_theta_max 25.009
_diffrn_reflns_theta_min 2.927
_exptl_absorpt_coefficient_mu 1.381
_exptl_absorpt_correction_type none
_exptl_crystal_colour YELLOW
_exptl_crystal_density_diffrn 1.769
_exptl_crystal_description BLOCK
_exptl_crystal_F_000 516
_refine_diff_density_max 2.196
_refine_diff_density_min -0.900
_refine_diff_density_rms 0.204
_refine_ls_abs_structure_details
;
 Flack x determined using 499 quotients [(I+)-(I-)]/[(I+)+(I-)]
 (Parsons, Flack and Wagner, Acta Cryst. B69 (2013) 249-259).
;
_refine_ls_abs_structure_Flack 0.07(5)
_refine_ls_extinction_method none
_refine_ls_goodness_of_fit_ref 1.155
_refine_ls_hydrogen_treatment constr
_refine_ls_matrix_type full
_refine_ls_number_parameters 111
_refine_ls_number_reflns 1682
_refine_ls_number_restraints 0
_refine_ls_restrained_S_all 1.155
_refine_ls_R_factor_all 0.1168
_refine_ls_R_factor_gt 0.1066
_refine_ls_shift/su_max 0.000
_refine_ls_shift/su_mean 0.000
_refine_ls_structure_factor_coef Fsqd
_refine_ls_weighting_details 'w=1/[\s^2^(Fo^2^)+(0.1213P)^2^+5.2941P] where P=(Fo^2^+2Fc^2^)/3'
_refine_ls_weighting_scheme calc
_refine_ls_wR_factor_gt 0.2356
_refine_ls_wR_factor_ref 0.2422
_reflns_Friedel_coverage 0.696
_reflns_Friedel_fraction_full 0.996
_reflns_Friedel_fraction_max 0.996
_reflns_number_gt 1542
_reflns_number_total 1682
_reflns_threshold_expression 'I > 2\s(I)'
_cod_data_source_file c7qi00789b2.cif
_cod_data_source_block 2
_cod_database_code 4349829
_shelx_shelxl_version_number 2014/7
_shelx_space_group_comment
;
The symmetry employed for this shelxl refinement is uniquely defined
by the following loop, which should always be used as a source of
symmetry information in preference to the above space-group names.
They are only intended as comments.
;
_olex2_refinement_description
;
1. Fixed Uiso
 At 1.2 times of:
  All C(H) groups
2. Uiso/Uaniso restraints and constraints
: with sigma of 0.1 and sigma for terminal atoms of 0.2
3.a Aromatic/amide H refined with riding coordinates:
 C6(H6), C3(H3), C4(H4), C5(H5)
;

loop_
_space_group_symop_operation_xyz
'x, y, z'
'-x+1/2, -y, z+1/2'
'-x, y+1/2, -z+1/2'
'x+1/2, -y+1/2, -z'

loop_
_atom_site_label
_atom_site_type_symbol
_atom_site_fract_x
_atom_site_fract_y
_atom_site_fract_z
_atom_site_U_iso_or_equiv
_atom_site_adp_type
_atom_site_occupancy
_atom_site_site_symmetry_order
_atom_site_calc_flag
_atom_site_refinement_flags_posn
_atom_site_refinement_flags_adp
Mn1 Mn 0.5521(2) 0.5226(2) 0.3044(2) 0.0159(7) Uani 1 1 d . .
N1 N 0.3783(12) 0.5280(13) 0.1317(10) 0.016(2) Uiso 1 1 d . .
C2 C 0.3433(16) 0.4185(14) 0.0832(13) 0.015(3) Uiso 1 1 d . .
N2 N 0.1531(14) 0.4980(11) -0.0590(11) 0.026(3) Uani 1 1 d . .
O3 O 0.7109(13) 0.5745(13) 0.1598(11) 0.041(3) Uani 1 1 d . .
C6 C 0.7463(17) 0.5285(18) 0.0479(14) 0.031(4) Uiso 1 1 d . .
H6 H 0.6974 0.4489 0.0260 0.037 Uiso 1 1 calc R .
O2 O 0.3986(12) 0.1968(9) 0.0941(12) 0.028(3) Uani 1 1 d . .
O4 O 0.8320(14) 0.5690(11) -0.0362(11) 0.037(3) Uani 1 1 d . .
C1 C 0.4303(17) 0.3064(14) 0.1384(13) 0.020(3) Uiso 1 1 d . U
C3 C 0.2329(18) 0.4006(14) -0.0120(15) 0.027(4) Uani 1 1 d . .
H3 H 0.2174 0.3126 -0.0422 0.032 Uiso 1 1 calc R .
C4 C 0.191(2) 0.6112(18) -0.0106(16) 0.035(4) Uiso 1 1 d . U
H4 H 0.1428 0.6892 -0.0377 0.042 Uiso 1 1 calc R .
O1 O 0.5235(10) 0.3286(10) 0.2280(10) 0.024(3) Uani 1 1 d . .
C5 C 0.3023(19) 0.6282(15) 0.0820(17) 0.034(4) Uani 1 1 d . .
H5 H 0.3224 0.7165 0.1091 0.040 Uiso 1 1 calc R .
O5 O -0.037(3) 0.687(3) 0.303(4) 0.170(14) Uani 1 1 d . .
C7 C 0.010(3) 0.817(4) 0.249(4) 0.105(12) Uani 1 1 d . .

loop_
_atom_site_aniso_label
_atom_site_aniso_U_11
_atom_site_aniso_U_22
_atom_site_aniso_U_33
_atom_site_aniso_U_23
_atom_site_aniso_U_13
_atom_site_aniso_U_12
Mn1 0.0157(9) 0.0075(9) 0.0247(11) -0.0014(8) -0.0029(10) 0.0000(8)
N2 0.040(7) 0.007(6) 0.030(6) -0.002(5) -0.014(6) 0.005(5)
O3 0.033(6) 0.043(7) 0.046(7) -0.008(6) 0.023(6) -0.004(5)
O2 0.035(6) 0.004(5) 0.046(7) 0.002(4) -0.010(5) -0.001(4)
O4 0.045(7) 0.017(5) 0.048(7) -0.003(5) 0.024(6) 0.008(5)
C3 0.035(9) 0.006(7) 0.039(9) -0.001(6) 0.000(8) -0.009(6)
O1 0.021(5) 0.013(5) 0.037(7) 0.001(4) -0.007(5) 0.006(4)
C5 0.044(10) 0.005(6) 0.052(10) 0.004(7) -0.033(9) -0.003(6)
O5 0.17(3) 0.10(2) 0.23(4) -0.02(2) -0.09(3) -0.04(2)
C7 0.074(19) 0.10(3) 0.14(3) 0.00(2) 0.00(2) 0.010(18)

loop_
_atom_type_symbol
_atom_type_description
_atom_type_scat_dispersion_real
_atom_type_scat_dispersion_imag
_atom_type_scat_source
C C 0.0033 0.0016 'International Tables Vol C Tables 4.2.6.8 and 6.1.1.4'
H H 0.0000 0.0000 'International Tables Vol C Tables 4.2.6.8 and 6.1.1.4'
Mn Mn 0.3368 0.7283 'International Tables Vol C Tables 4.2.6.8 and 6.1.1.4'
N N 0.0061 0.0033 'International Tables Vol C Tables 4.2.6.8 and 6.1.1.4'
O O 0.0106 0.0060 'International Tables Vol C Tables 4.2.6.8 and 6.1.1.4'

loop_
_geom_angle_atom_site_label_1
_geom_angle_atom_site_label_2
_geom_angle_atom_site_label_3
_geom_angle
_geom_angle_site_symmetry_1
_geom_angle_site_symmetry_3
N2 Mn1 N1 86.3(4) 2_565 .
O3 Mn1 N1 84.8(4) . .
O3 Mn1 N2 167.7(4) . 2_565
O3 Mn1 O4 108.0(5) . 2_665
O2 Mn1 N1 121.2(4) 3_655 .
O2 Mn1 N2 85.9(4) 3_655 2_565
O2 Mn1 O3 91.5(5) 3_655 .
O2 Mn1 O4 80.2(4) 3_655 2_665
O2 Mn1 O1 169.5(4) 3_655 .
O4 Mn1 N1 155.5(4) 2_665 .
O4 Mn1 N2 83.4(5) 2_665 2_565
O1 Mn1 N1 69.1(4) . .
O1 Mn1 N2 93.4(4) . 2_565
O1 Mn1 O3 91.4(5) . .
O1 Mn1 O4 89.3(4) . 2_665
C2 N1 Mn1 117.9(9) . .
C2 N1 C5 110.0(12) . .
C5 N1 Mn1 131.9(10) . .
N1 C2 C1 109.8(12) . .
N1 C2 C3 125.6(13) . .
C3 C2 C1 124.6(12) . .
C3 N2 Mn1 128.0(9) . 2_564
C4 N2 Mn1 122.4(11) . 2_564
C4 N2 C3 109.2(13) . .
C6 O3 Mn1 136.3(11) . .
O4 C6 O3 133.7(16) . .
C1 O2 Mn1 118.6(10) . 3_645
C6 O4 Mn1 136.5(11) . 2_664
O2 C1 C2 112.0(13) . .
O2 C1 O1 126.4(13) . .
O1 C1 C2 121.5(12) . .
N2 C3 C2 125.2(13) . .
N2 C4 C5 125.3(16) . .
C1 O1 Mn1 121.4(8) . .
N1 C5 C4 124.7(14) . .

loop_
_geom_bond_atom_site_label_1
_geom_bond_atom_site_label_2
_geom_bond_distance
_geom_bond_site_symmetry_2
Mn1 N1 2.433(11) .
Mn1 N2 2.392(12) 2_565
Mn1 O3 2.181(11) .
Mn1 O2 2.068(10) 3_655
Mn1 O4 2.192(11) 2_665
Mn1 O1 2.082(10) .
N1 C2 1.232(19) .
N1 C5 1.32(2) .
C2 C1 1.480(19) .
C2 C3 1.44(2) .
N2 Mn1 2.392(12) 2_564
N2 C3 1.30(2) .
N2 C4 1.27(2) .
O3 C6 1.310(19) .
C6 O4 1.256(19) .
O2 Mn1 2.068(10) 3_645
O2 C1 1.207(17) .
O4 Mn1 2.192(11) 2_664
C1 O1 1.299(18) .
C4 C5 1.43(2) .
O5 C7 1.46(5) .
